data_7053853
loop_
_publ_author_name
'Yao, Guiyang'
'Li, Yajun'
'Zhu, Yongtao'
'Pan, Yingming'
'Huang, Fuping'
'Wang, Hengshan'
'Liao, Zhixin'

_publ_section_title
;
 Protonation-controlled axial chirality in maleopimaric imides
;
_journal_issue 2
_journal_name_full 'New Journal of Chemistry'
_journal_page_first 693
_journal_paper_doi 10.1039/c3nj01194a
_journal_volume 38
_journal_year 2014
_chemical_absolute_configuration unk
_chemical_formula_moiety 'C35 H41 N O4'
_chemical_formula_sum 'C H N O'
_chemical_formula_weight 539.69
_chemical_name_systematic
;
 ? 
;
_space_group_crystal_system orthorhombic
_space_group_IT_number 19
_space_group_name_Hall 'P 2ac 2ab'
_space_group_name_H-M_alt 'P 21 21 21'
_symmetry_space_group_name_Hall 'P 2ac 2ab'
_symmetry_space_group_name_H-M 'P 21 21 21'
_atom_sites_solution_hydrogens geom
_atom_sites_solution_primary direct
_atom_sites_solution_secondary difmap
_audit_creation_date 2013-09-11
_audit_creation_method
;
  Olex2 1.1
  (compiled 2011.11.01 svn.r2039, GUI svn.r3906)
;
_cell_angle_alpha 90.00
_cell_angle_beta 90.00
_cell_angle_gamma 90.00
_cell_formula_units_Z 4
_cell_length_a 7.5322(15)
_cell_length_b 16.363(3)
_cell_length_c 24.127(5)
_cell_measurement_reflns_used 5303
_cell_measurement_temperature 293.1500
_cell_measurement_theta_max 25.3491
_cell_measurement_theta_min 3.0088
_cell_volume 2973.6(10)
_computing_cell_refinement 'CrystalClear (Rigaku Corp., 2000)'
_computing_data_collection 'CrystalClear (Rigaku Corp., 2000)'
_computing_data_reduction 'CrystalClear (Rigaku Corp., 2000)'
_computing_molecular_graphics
;
O. V. Dolomanov, L. J. Bourhis, R. J. Gildea, J. A. K. Howard and H. Puschmann,
OLEX2: a complete structure solution, refinement and analysis program.
J. Appl. Cryst. (2009). 42, 339-341.
;
_computing_publication_material
;
O. V. Dolomanov, L. J. Bourhis, R. J. Gildea, J. A. K. Howard and H. Puschmann,
OLEX2: a complete structure solution, refinement and analysis program.
J. Appl. Cryst. (2009). 42, 339-341.
;
_computing_structure_refinement
;
XL, G.M. Sheldrick, Acta Cryst.
(2008). A64, 112-122
;
_computing_structure_solution
;
????
;
_diffrn_ambient_temperature 293.1500
_diffrn_detector_area_resol_mean 14.6306
_diffrn_measured_fraction_theta_full 100.0000
_diffrn_measured_fraction_theta_max 25.3491
_diffrn_measurement_details
;
scan:
    Number of images: 360
               Slice: -80.0000 - 100.0000
         Image width: 0.5000
            Exp time: 6.0000
       Rotation axis: Omega
               Omega: 0.0000
                 Chi: 45.0000
                 Phi: 0.0000
                 XTD: 35.2974
              2theta: 9.9856
scan:
    Number of images: 360
               Slice: -80.0000 - 100.0000
         Image width: 0.5000
            Exp time: 6.0000
       Rotation axis: Omega
               Omega: 0.0000
                 Chi: 45.0000
                 Phi: 90.0000
                 XTD: 35.2974
              2theta: 9.9856
;
_diffrn_measurement_device
;
Mercury CCD (2x2 bin mode)
;
_diffrn_measurement_device_details
;
AFC8: Eulerian 3-circle
;
_diffrn_measurement_method dtprofit.ref
_diffrn_orient_matrix_type d*Trek
_diffrn_orient_matrix_UB_11 0.0033
_diffrn_orient_matrix_UB_12 -0.0383
_diffrn_orient_matrix_UB_13 -0.1271
_diffrn_orient_matrix_UB_21 0.0453
_diffrn_orient_matrix_UB_22 0.0396
_diffrn_orient_matrix_UB_23 -0.0108
_diffrn_orient_matrix_UB_31 0.0278
_diffrn_orient_matrix_UB_32 -0.0292
_diffrn_orient_matrix_UB_33 0.0095
_diffrn_radiation_detector CCD
_diffrn_radiation_monochromator 'Graphite Monochromator'
_diffrn_radiation_type Molybdenum
_diffrn_radiation_wavelength 0.7107
_diffrn_reflns_av_R_equivalents 0.1920
_diffrn_reflns_av_unetI/netI 0.1536
_diffrn_reflns_limit_h_max 9
_diffrn_reflns_limit_h_min -9
_diffrn_reflns_limit_k_max 19
_diffrn_reflns_limit_k_min -18
_diffrn_reflns_limit_l_max 25
_diffrn_reflns_limit_l_min -29
_diffrn_reflns_number 29125
_diffrn_reflns_theta_full 25.35
_diffrn_reflns_theta_max 25.35
_diffrn_reflns_theta_min 3.01
_diffrn_source 'Sealed Tube'
_diffrn_source_current 40.0000
_diffrn_source_power 2.0000
_diffrn_source_voltage 50.0000
_exptl_absorpt_coefficient_mu 0.078
_exptl_absorpt_correction_T_max 1.0000
_exptl_absorpt_correction_T_min 0.7357
_exptl_absorpt_correction_type multi-scan
_exptl_crystal_colour Colorless
_exptl_crystal_density_diffrn 1.206
_exptl_crystal_density_method 'not measured'
_exptl_crystal_description Block
_exptl_crystal_F_000 1160
_exptl_crystal_size_max 0.54
_exptl_crystal_size_mid 0.13
_exptl_crystal_size_min 0.1
_refine_diff_density_max 0.183
_refine_diff_density_min -0.218
_refine_diff_density_rms 0.043
_refine_ls_abs_structure_details 'Flack H D (1983), Acta Cryst. A39, 876-881'
_refine_ls_abs_structure_Flack -1(4)
_refine_ls_extinction_method none
_refine_ls_goodness_of_fit_ref 1.152
_refine_ls_hydrogen_treatment constr
_refine_ls_matrix_type full
_refine_ls_number_parameters 415
_refine_ls_number_reflns 5428
_refine_ls_number_restraints 1694
_refine_ls_restrained_S_all 1.035
_refine_ls_R_factor_all 0.2486
_refine_ls_R_factor_gt 0.1379
_refine_ls_shift/su_max 0.001
_refine_ls_shift/su_mean 0.000
_refine_ls_structure_factor_coef Fsqd
_refine_ls_weighting_details 'calc w=1/[\s^2^(Fo^2^)+(0.0811P)^2^+1.4921P] where P=(Fo^2^+2Fc^2^)/3'
_refine_ls_weighting_scheme calc
_refine_ls_wR_factor_gt 0.2417
_refine_ls_wR_factor_ref 0.2804
_reflns_number_gt 2720
_reflns_number_total 5428
_reflns_threshold_expression >2sigma(I)
_cod_data_source_file c3nj01194a.txt
_cod_data_source_block shelxl
_cod_depositor_comments
;
The following automatic conversions were performed:

'_exptl_absorpt_correction_type' value 'Multi-scan' changed to
'multi-scan' according to
/usr/data/users/saulius/automatic-downloads/current/RSC/lib/dictionaries/cif_core.dic
dictionary named 'cif_core.dic' version 2.4.2 from 2011-04-26.

Automatic conversion script
Id: cif_fix_values 2281 2013-09-26 08:29:07Z andrius 
;
_cod_original_formula_sum 'C1 H1 N1 O1 '
_cod_database_code 7053853
_diffrn_number_total 0

loop_
_space_group_symop_id
_space_group_symop_operation_xyz
1 'x, y, z'
2 'x+1/2, -y+1/2, -z'
3 '-x, y+1/2, -z+1/2'
4 '-x+1/2, -y, z+1/2'

loop_
_atom_site_label
_atom_site_type_symbol
_atom_site_fract_x
_atom_site_fract_y
_atom_site_fract_z
_atom_site_U_iso_or_equiv
_atom_site_adp_type
_atom_site_occupancy
_atom_site_symmetry_multiplicity
_atom_site_calc_flag
_atom_site_refinement_flags
_atom_site_disorder_assembly
_atom_site_disorder_group
O3 O 0.4411(6) 0.6801(3) 0.6516(2) 0.0675(13) Uani 1 1 d U . .
O4 O 0.7763(8) 0.6930(3) 0.4953(2) 0.0918(18) Uani 1 1 d U . .
N1 N 0.6283(8) 0.7033(4) 0.5773(3) 0.0697(15) Uani 1 1 d U B .
C1 C 0.3717(10) 0.6268(4) 0.5592(3) 0.0609(16) Uani 1 1 d U . .
H1 H 0.2634 0.6568 0.5495 0.073 Uiso 1 1 calc R . .
C2 C 0.4953(9) 0.6217(4) 0.5092(3) 0.0577(16) Uani 1 1 d U . .
H2 H 0.4349 0.6444 0.4767 0.069 Uiso 1 1 calc R . .
C3 C 0.5396(9) 0.5291(4) 0.4983(3) 0.0563(16) Uani 1 1 d U . .
C4 C 0.6742(10) 0.5204(4) 0.4507(3) 0.0618(17) Uani 1 1 d U . .
H4A H 0.7905 0.5372 0.4636 0.074 Uiso 1 1 calc R . .
H4B H 0.6402 0.5565 0.4206 0.074 Uiso 1 1 calc R . .
C5 C 0.6847(9) 0.4329(4) 0.4290(3) 0.0605(17) Uani 1 1 d U . .
H5A H 0.7692 0.4303 0.3987 0.073 Uiso 1 1 calc R . .
H5B H 0.7263 0.3971 0.4583 0.073 Uiso 1 1 calc R . .
C6 C 0.5038(9) 0.4040(4) 0.4089(3) 0.0586(16) Uani 1 1 d U A .
H6 H 0.4597 0.4489 0.3858 0.070 Uiso 1 1 calc R . .
C7 C 0.5058(10) 0.3292(4) 0.3701(3) 0.0671(18) Uani 1 1 d U . .
C8 C 0.3154(10) 0.3129(5) 0.3506(3) 0.0747(19) Uani 1 1 d U A .
H8A H 0.2765 0.3582 0.3276 0.090 Uiso 1 1 calc R . .
H8B H 0.3141 0.2639 0.3280 0.090 Uiso 1 1 calc R . .
C9 C 0.1850(10) 0.3023(5) 0.3985(3) 0.0730(19) Uani 1 1 d U . .
H9A H 0.0668 0.2929 0.3839 0.088 Uiso 1 1 calc R A .
H9B H 0.2186 0.2550 0.4203 0.088 Uiso 1 1 calc R . .
C10 C 0.1834(11) 0.3787(5) 0.4358(3) 0.073(2) Uani 1 1 d U A .
H10A H 0.1033 0.3695 0.4667 0.088 Uiso 1 1 calc R . .
H10B H 0.1384 0.4248 0.4147 0.088 Uiso 1 1 calc R . .
C11 C 0.3723(9) 0.4004(4) 0.4589(3) 0.0604(16) Uani 1 1 d U . .
C12 C 0.3591(9) 0.4884(4) 0.4830(3) 0.0534(16) Uani 1 1 d U A .
H12 H 0.3078 0.5221 0.4535 0.064 Uiso 1 1 calc R . .
C13 C 0.2300(9) 0.4958(5) 0.5332(3) 0.0655(17) Uani 1 1 d U . .
H13A H 0.1248 0.5260 0.5223 0.079 Uiso 1 1 calc R A .
H13B H 0.1934 0.4418 0.5452 0.079 Uiso 1 1 calc R . .
C14 C 0.3242(10) 0.5406(4) 0.5813(3) 0.0619(16) Uani 1 1 d U A .
H14 H 0.2476 0.5439 0.6140 0.074 Uiso 1 1 calc R . .
C15 C 0.616(3) 0.255(2) 0.3960(14) 0.074(5) Uani 0.50 1 d PU A 1
H15A H 0.7334 0.2735 0.4055 0.111 Uiso 0.50 1 calc PR A 1
H15B H 0.6244 0.2116 0.3694 0.111 Uiso 0.50 1 calc PR A 1
H15C H 0.5573 0.2355 0.4287 0.111 Uiso 0.50 1 calc PR A 1
C15A C 0.562(3) 0.2455(19) 0.3957(14) 0.067(5) Uani 0.50 1 d PU A 2
H15D H 0.6639 0.2533 0.4192 0.101 Uiso 0.50 1 calc PR A 2
H15E H 0.5921 0.2080 0.3665 0.101 Uiso 0.50 1 calc PR A 2
H15F H 0.4662 0.2236 0.4172 0.101 Uiso 0.50 1 calc PR A 2
C16 C 0.6089(12) 0.3534(5) 0.3186(3) 0.0711(19) Uani 1 1 d U A .
C18 C 0.4254(11) 0.3368(4) 0.5047(3) 0.074(2) Uani 1 1 d U A .
H18A H 0.3921 0.3574 0.5405 0.111 Uiso 1 1 calc R . .
H18B H 0.5514 0.3280 0.5037 0.111 Uiso 1 1 calc R . .
H18C H 0.3652 0.2860 0.4980 0.111 Uiso 1 1 calc R . .
C19 C 0.6055(9) 0.4942(4) 0.5525(3) 0.0589(16) Uani 1 1 d U A .
H19 H 0.7161 0.4694 0.5556 0.071 Uiso 1 1 calc R . .
C20 C 0.4980(10) 0.5009(4) 0.5949(3) 0.0593(16) Uani 1 1 d U . .
C21 C 0.563(2) 0.4697(16) 0.6542(11) 0.062(3) Uani 0.50 1 d PU A 1
H21 H 0.5235 0.5106 0.6812 0.074 Uiso 0.50 1 calc PR A 1
C22 C 0.457(3) 0.3912(16) 0.6667(12) 0.079(5) Uani 0.50 1 d PU A 1
H22A H 0.4687 0.3776 0.7052 0.119 Uiso 0.50 1 calc PR A 1
H22B H 0.5019 0.3471 0.6445 0.119 Uiso 0.50 1 calc PR A 1
H22C H 0.3339 0.4000 0.6581 0.119 Uiso 0.50 1 calc PR A 1
C23 C 0.761(2) 0.4625(16) 0.6612(11) 0.077(4) Uani 0.50 1 d PU A 1
H23A H 0.8040 0.4168 0.6400 0.116 Uiso 0.50 1 calc PR A 1
H23B H 0.7891 0.4543 0.6996 0.116 Uiso 0.50 1 calc PR A 1
H23C H 0.8173 0.5116 0.6483 0.116 Uiso 0.50 1 calc PR A 1
C21A C 0.500(2) 0.4728(16) 0.6548(10) 0.061(3) Uani 0.50 1 d PDU A 2
H21A H 0.4680 0.5195 0.6782 0.074 Uiso 0.50 1 calc PR A 2
C22A C 0.374(3) 0.4014(15) 0.6690(11) 0.073(5) Uani 0.50 1 d PU A 2
H22D H 0.3980 0.3561 0.6449 0.110 Uiso 0.50 1 calc PR A 2
H22E H 0.2532 0.4188 0.6642 0.110 Uiso 0.50 1 calc PR A 2
H22F H 0.3922 0.3851 0.7068 0.110 Uiso 0.50 1 calc PR A 2
C23A C 0.695(2) 0.4484(16) 0.6690(11) 0.077(4) Uani 0.50 1 d PDU A 2
H23D H 0.7675 0.4965 0.6698 0.116 Uiso 0.50 1 calc PR A 2
H23E H 0.7385 0.4115 0.6413 0.116 Uiso 0.50 1 calc PR A 2
H23F H 0.6975 0.4223 0.7046 0.116 Uiso 0.50 1 calc PR A 2
C24 C 0.4757(10) 0.6731(4) 0.6019(3) 0.0660(17) Uani 1 1 d U . .
C25 C 0.6524(11) 0.6749(5) 0.5235(3) 0.0675(17) Uani 1 1 d U . .
C26 C 0.7601(11) 0.7513(5) 0.6086(3) 0.0776(18) Uani 1 1 d U . .
C27 C 0.9248(12) 0.7175(6) 0.6188(4) 0.090(2) Uani 1 1 d U B 1
H27 H 0.9541 0.6667 0.6042 0.108 Uiso 1 1 calc R B 1
C28 C 1.0452(13) 0.7596(7) 0.6509(4) 0.105(2) Uani 1 1 d U B 1
H28 H 1.1584 0.7383 0.6559 0.126 Uiso 1 1 calc R B 1
C29 C 1.0023(13) 0.8309(6) 0.6749(4) 0.101(2) Uani 1 1 d U B 1
H29 H 1.0840 0.8575 0.6975 0.121 Uiso 1 1 calc R B 1
C30 C 0.8355(13) 0.8652(6) 0.6660(4) 0.086(2) Uani 1 1 d U B 1
C31 C 0.7785(14) 0.9375(6) 0.6928(4) 0.092(2) Uani 1 1 d U B 1
H31 H 0.8596 0.9649 0.7151 0.111 Uiso 1 1 calc R B 1
C32 C 0.6206(15) 0.9679(5) 0.6881(4) 0.090(2) Uani 1 1 d U B 1
H32 H 0.5888 1.0146 0.7077 0.108 Uiso 1 1 calc R B 1
C33 C 0.4992(13) 0.9296(5) 0.6532(3) 0.089(2) Uani 1 1 d U B 1
H33 H 0.3875 0.9529 0.6488 0.107 Uiso 1 1 calc R B 1
C34 C 0.5375(12) 0.8591(5) 0.6253(3) 0.081(2) Uani 1 1 d U . .
H34 H 0.4533 0.8344 0.6026 0.097 Uiso 1 1 calc R B 1
C35 C 0.7069(11) 0.8247(5) 0.6317(3) 0.0748(18) Uani 1 1 d U B .
O1 O 0.758(2) 0.3104(12) 0.3068(9) 0.075(2) Uani 0.50 1 d PU A 1
O2 O 0.6295(19) 0.4238(9) 0.3010(6) 0.079(4) Uani 0.50 1 d PU A 1
C17 C 0.869(3) 0.3284(17) 0.2587(10) 0.081(4) Uani 0.50 1 d PU A 1
H17A H 0.8298 0.3781 0.2416 0.122 Uiso 0.50 1 calc PR A 1
H17B H 0.8609 0.2843 0.2325 0.122 Uiso 0.50 1 calc PR A 1
H17C H 0.9906 0.3344 0.2703 0.122 Uiso 0.50 1 calc PR A 1
C17A C 0.808(3) 0.3103(17) 0.2533(10) 0.081(4) Uani 0.50 1 d PDU A 2
H17D H 0.8396 0.3671 0.2519 0.122 Uiso 0.50 1 calc PR A 2
H17E H 0.7359 0.2970 0.2217 0.122 Uiso 0.50 1 calc PR A 2
H17F H 0.9136 0.2776 0.2529 0.122 Uiso 0.50 1 calc PR A 2
O1A O 0.710(2) 0.2943(12) 0.3032(8) 0.075(2) Uani 0.50 1 d PDU A 2
O2A O 0.5458(19) 0.4039(9) 0.2857(6) 0.082(4) Uani 0.50 1 d PU A 2

loop_
_atom_site_aniso_label
_atom_site_aniso_U_11
_atom_site_aniso_U_22
_atom_site_aniso_U_33
_atom_site_aniso_U_23
_atom_site_aniso_U_13
_atom_site_aniso_U_12
O3 0.068(3) 0.065(3) 0.070(3) 0.001(3) 0.010(3) -0.002(3)
O4 0.103(4) 0.091(4) 0.081(3) -0.002(3) 0.033(3) -0.038(4)
N1 0.065(3) 0.067(3) 0.078(3) 0.006(3) 0.009(3) -0.006(3)
C1 0.055(3) 0.059(3) 0.069(3) 0.006(3) 0.002(3) 0.002(3)
C2 0.058(4) 0.057(3) 0.058(3) 0.009(3) 0.014(3) 0.001(3)
C3 0.052(3) 0.062(3) 0.054(3) 0.005(3) 0.006(3) 0.003(3)
C4 0.062(4) 0.058(4) 0.066(4) 0.005(3) 0.011(3) -0.002(3)
C5 0.049(4) 0.064(4) 0.069(4) 0.005(3) 0.011(3) -0.002(3)
C6 0.059(4) 0.054(3) 0.063(3) 0.013(3) 0.000(3) 0.003(3)
C7 0.072(4) 0.066(4) 0.064(4) 0.001(3) 0.004(3) -0.001(4)
C8 0.085(4) 0.064(4) 0.075(4) -0.010(4) -0.001(4) 0.001(4)
C9 0.066(4) 0.070(4) 0.083(4) -0.008(4) 0.004(4) -0.007(4)
C10 0.076(4) 0.075(4) 0.068(4) 0.002(3) 0.002(4) 0.000(4)
C11 0.056(3) 0.064(3) 0.062(3) 0.006(3) 0.002(3) 0.000(3)
C12 0.053(3) 0.052(3) 0.055(3) 0.010(3) 0.009(3) 0.002(3)
C13 0.061(4) 0.067(4) 0.068(3) 0.000(3) 0.010(3) -0.006(3)
C14 0.056(3) 0.070(3) 0.059(3) -0.008(3) 0.009(3) -0.005(3)
C15 0.084(9) 0.061(8) 0.077(8) 0.010(7) 0.011(9) -0.003(8)
C15A 0.057(9) 0.060(9) 0.084(8) 0.006(8) -0.002(9) 0.014(8)
C16 0.078(5) 0.062(4) 0.073(4) 0.002(4) 0.003(4) 0.007(4)
C18 0.085(5) 0.056(4) 0.081(5) 0.008(4) 0.004(4) 0.004(4)
C19 0.051(3) 0.060(3) 0.066(3) 0.000(3) -0.001(3) 0.002(3)
C20 0.064(3) 0.054(3) 0.060(3) -0.001(3) 0.001(3) -0.006(3)
C21 0.057(6) 0.063(5) 0.064(5) -0.002(5) 0.005(6) 0.002(6)
C22 0.070(11) 0.076(10) 0.092(9) 0.013(8) 0.011(10) -0.004(10)
C23 0.075(9) 0.087(7) 0.070(7) 0.020(5) -0.004(8) -0.011(8)
C21A 0.057(6) 0.064(6) 0.064(5) 0.000(5) 0.004(6) 0.000(6)
C22A 0.077(10) 0.064(9) 0.078(9) -0.001(7) 0.020(10) 0.010(10)
C23A 0.075(9) 0.087(7) 0.070(7) 0.020(5) -0.004(8) -0.011(8)
C24 0.065(4) 0.065(3) 0.068(3) 0.003(3) 0.005(3) 0.004(3)
C25 0.070(4) 0.064(4) 0.069(4) 0.007(3) 0.010(3) -0.009(4)
C26 0.070(4) 0.085(4) 0.077(4) 0.008(3) 0.014(3) -0.005(4)
C27 0.071(4) 0.097(5) 0.102(4) -0.010(4) 0.007(4) 0.005(4)
C28 0.061(5) 0.136(6) 0.117(5) -0.003(5) 0.005(4) 0.000(5)
C29 0.083(5) 0.116(5) 0.104(5) -0.004(4) 0.006(4) -0.024(5)
C30 0.082(4) 0.092(4) 0.083(4) 0.000(4) 0.008(4) -0.014(4)
C31 0.089(5) 0.096(5) 0.092(5) 0.011(4) -0.003(4) -0.029(5)
C32 0.113(6) 0.068(5) 0.089(5) 0.009(4) 0.004(5) -0.023(5)
C33 0.104(5) 0.073(5) 0.092(5) 0.006(4) -0.024(5) 0.005(5)
C34 0.085(4) 0.072(4) 0.085(4) 0.012(4) -0.009(4) -0.004(4)
C35 0.068(4) 0.078(4) 0.078(4) 0.002(3) 0.004(3) -0.006(4)
O1 0.075(5) 0.072(5) 0.077(3) -0.004(4) 0.008(4) -0.011(4)
O2 0.081(8) 0.076(8) 0.081(7) 0.005(6) 0.019(6) 0.000(7)
C17 0.089(10) 0.081(9) 0.073(6) -0.007(6) 0.018(7) -0.009(8)
C17A 0.089(10) 0.081(9) 0.073(6) -0.007(6) 0.018(7) -0.009(8)
O1A 0.075(5) 0.072(5) 0.077(3) -0.004(4) 0.008(4) -0.011(4)
O2A 0.089(8) 0.073(7) 0.085(7) 0.016(6) 0.000(7) 0.005(7)

loop_
_atom_type_symbol
_atom_type_description
_atom_type_scat_dispersion_real
_atom_type_scat_dispersion_imag
_atom_type_scat_source
C C 0.0033 0.0016 'International Tables Vol C Tables 4.2.6.8 and 6.1.1.4'
H H 0.0000 0.0000 'International Tables Vol C Tables 4.2.6.8 and 6.1.1.4'
N N 0.0061 0.0033 'International Tables Vol C Tables 4.2.6.8 and 6.1.1.4'
O O 0.0106 0.0060 'International Tables Vol C Tables 4.2.6.8 and 6.1.1.4'

loop_
_geom_angle_atom_site_label_1
_geom_angle_atom_site_label_2
_geom_angle_atom_site_label_3
_geom_angle
C24 N1 C25 112.9(7)
C24 N1 C26 122.0(6)
C25 N1 C26 124.6(6)
C2 C1 H1 110.2
C2 C1 C14 111.2(6)
C14 C1 H1 110.2
C24 C1 H1 110.2
C24 C1 C2 104.6(6)
C24 C1 C14 110.2(6)
C1 C2 H2 109.2
C1 C2 C3 108.3(5)
C3 C2 H2 109.2
C25 C2 C1 105.5(6)
C25 C2 H2 109.2
C25 C2 C3 115.3(6)
C4 C3 C2 110.7(5)
C4 C3 C12 111.0(5)
C12 C3 C2 105.5(5)
C19 C3 C2 106.7(5)
C19 C3 C4 113.3(6)
C19 C3 C12 109.3(5)
C3 C4 H4A 109.2
C3 C4 H4B 109.2
C3 C4 C5 112.1(6)
H4A C4 H4B 107.9
C5 C4 H4A 109.2
C5 C4 H4B 109.2
C4 C5 H5A 109.5
C4 C5 H5B 109.5
H5A C5 H5B 108.1
C6 C5 C4 110.7(6)
C6 C5 H5A 109.5
C6 C5 H5B 109.5
C5 C6 H6 104.6
C5 C6 C7 115.6(6)
C5 C6 C11 109.5(5)
C7 C6 H6 104.6
C7 C6 C11 116.5(6)
C11 C6 H6 104.6
C6 C7 C15A 117.3(13)
C8 C7 C6 108.4(6)
C8 C7 C15A 103.0(10)
C15 C7 C6 111.7(13)
C15 C7 C8 118.4(11)
C15 C7 C15A 15.7(15)
C15 C7 C16 104.6(12)
C16 C7 C6 107.1(6)
C16 C7 C8 105.9(6)
C16 C7 C15A 114.4(13)
C7 C8 H8A 109.0
C7 C8 H8B 109.0
H8A C8 H8B 107.8
C9 C8 C7 112.9(6)
C9 C8 H8A 109.0
C9 C8 H8B 109.0
C8 C9 H9A 109.5
C8 C9 H9B 109.5
H9A C9 H9B 108.1
C10 C9 C8 110.8(6)
C10 C9 H9A 109.5
C10 C9 H9B 109.5
C9 C10 H10A 109.1
C9 C10 H10B 109.1
C9 C10 C11 112.6(6)
H10A C10 H10B 107.8
C11 C10 H10A 109.1
C11 C10 H10B 109.1
C6 C11 C10 108.1(5)
C6 C11 C12 107.2(5)
C6 C11 C18 114.0(6)
C10 C11 C18 109.3(6)
C12 C11 C10 106.5(6)
C12 C11 C18 111.5(5)
C3 C12 C11 115.4(5)
C3 C12 H12 106.0
C3 C12 C13 109.1(5)
C11 C12 H12 106.0
C11 C12 C13 113.8(5)
C13 C12 H12 106.0
C12 C13 H13A 109.8
C12 C13 H13B 109.8
H13A C13 H13B 108.2
C14 C13 C12 109.5(5)
C14 C13 H13A 109.8
C14 C13 H13B 109.8
C1 C14 H14 111.2
C13 C14 C1 106.3(6)
C13 C14 H14 111.2
C20 C14 C1 105.6(6)
C20 C14 C13 111.2(6)
C20 C14 H14 111.2
C7 C15 H15A 109.5
C7 C15 H15B 109.5
C7 C15 H15C 109.5
C7 C15A H15D 109.5
C7 C15A H15E 109.5
C7 C15A H15F 109.5
H15D C15A H15E 109.5
H15D C15A H15F 109.5
H15E C15A H15F 109.5
O1 C16 C7 117.4(11)
O2 C16 C7 126.1(10)
O2 C16 O1 107.8(13)
O1A C16 C7 110.0(11)
O1A C16 O1 19.7(12)
O1A C16 O2 121.8(12)
O2A C16 C7 120.1(10)
O2A C16 O1 121.9(13)
O2A C16 O2 37.7(8)
O2A C16 O1A 122.9(14)
C11 C18 H18A 109.5
C11 C18 H18B 109.5
C11 C18 H18C 109.5
H18A C18 H18B 109.5
H18A C18 H18C 109.5
H18B C18 H18C 109.5
C3 C19 H19 121.9
C20 C19 C3 116.2(6)
C20 C19 H19 121.9
C14 C20 C21 127.2(9)
C14 C20 C21A 110.6(8)
C19 C20 C14 113.9(6)
C19 C20 C21 118.9(9)
C19 C20 C21A 135.4(9)
C21 C20 C21A 17.3(9)
C20 C21 H21 106.4
C20 C21 C22 106.3(17)
C20 C21 C23 115.4(16)
C22 C21 H21 106.4
C23 C21 H21 106.4
C23 C21 C22 115.3(19)
C20 C21A H21A 107.9
C22A C21A C20 115.7(17)
C22A C21A H21A 107.9
C22A C21A C23A 109.7(17)
C23A C21A C20 107.4(15)
C23A C21A H21A 107.9
C21A C22A H22D 109.5
C21A C22A H22E 109.5
C21A C22A H22F 109.5
H22D C22A H22E 109.5
H22D C22A H22F 109.5
H22E C22A H22F 109.5
C21A C23A H23D 109.5
C21A C23A H23E 109.5
C21A C23A H23F 109.5
H23D C23A H23E 109.5
H23D C23A H23F 109.5
H23E C23A H23F 109.5
O3 C24 N1 124.0(7)
O3 C24 C1 127.2(7)
N1 C24 C1 108.6(6)
O4 C25 N1 123.5(8)
O4 C25 C2 128.8(7)
N1 C25 C2 107.7(6)
C27 C26 N1 118.9(8)
C27 C26 C35 122.5(9)
C35 C26 N1 118.2(8)
C26 C27 H27 120.3
C26 C27 C28 119.4(9)
C28 C27 H27 120.3
C27 C28 H28 119.4
C29 C28 C27 121.3(10)
C29 C28 H28 119.4
C28 C29 H29 120.0
C28 C29 C30 120.0(10)
C30 C29 H29 120.0
C29 C30 C31 122.7(10)
C29 C30 C35 120.8(9)
C31 C30 C35 116.4(9)
C30 C31 H31 118.0
C32 C31 C30 124.1(10)
C32 C31 H31 118.0
C31 C32 H32 120.5
C31 C32 C33 118.9(10)
C33 C32 H32 120.5
C32 C33 H33 118.7
C34 C33 C32 122.6(9)
C34 C33 H33 118.7
C33 C34 H34 120.8
C33 C34 C35 118.4(9)
C35 C34 H34 120.8
C26 C35 C30 115.9(8)
C26 C35 C34 124.5(8)
C34 C35 C30 119.5(8)
C16 O1 C17 122.5(18)
H17D C17A H17E 109.5
H17D C17A H17F 109.5
H17E C17A H17F 109.5
O1A C17A H17D 109.5
O1A C17A H17E 109.5
O1A C17A H17F 109.5
C16 O1A C17A 114.1(18)

loop_
_geom_bond_atom_site_label_1
_geom_bond_atom_site_label_2
_geom_bond_distance
O3 C24 1.231(8)
O4 C25 1.192(8)
N1 C24 1.385(9)
N1 C25 1.391(9)
N1 C26 1.474(10)
C1 H1 0.9800
C1 C2 1.526(9)
C1 C14 1.550(10)
C1 C24 1.499(9)
C2 H2 0.9800
C2 C3 1.574(9)
C2 C25 1.509(10)
C3 C4 1.539(9)
C3 C12 1.559(9)
C3 C19 1.511(9)
C4 H4A 0.9700
C4 H4B 0.9700
C4 C5 1.526(9)
C5 H5A 0.9700
C5 H5B 0.9700
C5 C6 1.521(9)
C6 H6 0.9800
C6 C7 1.542(9)
C6 C11 1.561(9)
C7 C8 1.532(10)
C7 C15 1.60(3)
C7 C15A 1.56(3)
C7 C16 1.518(10)
C8 H8A 0.9700
C8 H8B 0.9700
C8 C9 1.526(9)
C9 H9A 0.9700
C9 H9B 0.9700
C9 C10 1.540(10)
C10 H10A 0.9700
C10 H10B 0.9700
C10 C11 1.568(10)
C11 C12 1.555(9)
C11 C18 1.571(9)
C12 H12 0.9800
C12 C13 1.558(9)
C13 H13A 0.9700
C13 H13B 0.9700
C13 C14 1.545(9)
C14 H14 0.9800
C14 C20 1.498(10)
C15 H15A 0.9600
C15 H15B 0.9600
C15 H15C 0.9600
C15A H15D 0.9600
C15A H15E 0.9600
C15A H15F 0.9600
C16 O1 1.36(2)
C16 O2 1.236(16)
C16 O1A 1.29(2)
C16 O2A 1.239(16)
C18 H18A 0.9600
C18 H18B 0.9600
C18 H18C 0.9600
C19 H19 0.9300
C19 C20 1.310(9)
C20 C21 1.60(3)
C20 C21A 1.52(3)
C21 H21 0.9800
C21 C22 1.54(3)
C21 C23 1.51(2)
C22 H22A 0.9600
C22 H22B 0.9600
C22 H22C 0.9600
C23 H23A 0.9600
C23 H23B 0.9600
C23 H23C 0.9600
C21A H21A 0.9800
C21A C22A 1.55(3)
C21A C23A 1.554(9)
C22A H22D 0.9600
C22A H22E 0.9600
C22A H22F 0.9600
C23A H23D 0.9600
C23A H23E 0.9600
C23A H23F 0.9600
C26 C27 1.380(11)
C26 C35 1.384(11)
C27 H27 0.9300
C27 C28 1.377(12)
C28 H28 0.9300
C28 C29 1.342(12)
C29 H29 0.9300
C29 C30 1.393(13)
C30 C31 1.415(12)
C30 C35 1.435(11)
C31 H31 0.9300
C31 C32 1.294(12)
C32 H32 0.9300
C32 C33 1.392(11)
C33 H33 0.9300
C33 C34 1.368(10)
C34 H34 0.9300
C34 C35 1.403(11)
O1 C17 1.461(19)
C17 H17A 0.9600
C17 H17B 0.9600
C17 H17C 0.9600
C17A H17D 0.9600
C17A H17E 0.9600
C17A H17F 0.9600
C17A O1A 1.437(9)

loop_
_geom_torsion_atom_site_label_1
_geom_torsion_atom_site_label_2
_geom_torsion_atom_site_label_3
_geom_torsion_atom_site_label_4
_geom_torsion
N1 C26 C27 C28 -176.1(8)
N1 C26 C35 C30 174.5(7)
N1 C26 C35 C34 -3.1(12)
C1 C2 C3 C4 -176.2(6)
C1 C2 C3 C12 63.7(7)
C1 C2 C3 C19 -52.5(7)
C1 C2 C25 O4 -174.9(8)
C1 C2 C25 N1 3.5(8)
C1 C14 C20 C19 -59.8(8)
C1 C14 C20 C21 118.5(13)
C1 C14 C20 C21A 124.2(12)
C2 C1 C14 C13 -60.5(7)
C2 C1 C14 C20 57.7(7)
C2 C1 C24 O3 -166.9(7)
C2 C1 C24 N1 8.8(7)
C2 C3 C4 C5 -165.4(6)
C2 C3 C12 C11 168.3(5)
C2 C3 C12 C13 -62.2(7)
C2 C3 C19 C20 56.8(8)
C3 C2 C25 O4 65.7(10)
C3 C2 C25 N1 -115.9(6)
C3 C4 C5 C6 58.2(8)
C3 C12 C13 C14 -0.2(8)
C3 C19 C20 C14 1.7(9)
C3 C19 C20 C21 -176.8(12)
C3 C19 C20 C21A 176.4(15)
C4 C3 C12 C11 48.4(8)
C4 C3 C12 C13 177.9(5)
C4 C3 C19 C20 178.9(6)
C4 C5 C6 C7 161.6(5)
C4 C5 C6 C11 -64.4(7)
C5 C6 C7 C8 -175.7(6)
C5 C6 C7 C15 52.1(13)
C5 C6 C7 C15A 68.3(12)
C5 C6 C7 C16 -61.9(8)
C5 C6 C11 C10 174.6(6)
C5 C6 C11 C12 60.2(7)
C5 C6 C11 C18 -63.7(8)
C6 C7 C8 C9 -55.2(8)
C6 C7 C16 O1 119.0(10)
C6 C7 C16 O2 -24.5(15)
C6 C7 C16 O1A 139.0(10)
C6 C7 C16 O2A -69.4(12)
C6 C11 C12 C3 -53.5(7)
C6 C11 C12 C13 179.3(5)
C7 C6 C11 C10 -51.9(8)
C7 C6 C11 C12 -166.3(6)
C7 C6 C11 C18 69.8(8)
C7 C8 C9 C10 58.4(9)
C7 C16 O1 C17 -179.5(13)
C7 C16 O1A C17A 177.6(13)
C8 C7 C16 O1 -125.5(10)
C8 C7 C16 O2 91.0(13)
C8 C7 C16 O1A -105.5(11)
C8 C7 C16 O2A 46.1(12)
C8 C9 C10 C11 -56.5(8)
C9 C10 C11 C6 51.7(8)
C9 C10 C11 C12 166.5(6)
C9 C10 C11 C18 -72.9(7)
C10 C11 C12 C3 -169.0(5)
C10 C11 C12 C13 63.8(7)
C11 C6 C7 C8 53.6(8)
C11 C6 C7 C15 -78.6(12)
C11 C6 C7 C15A -62.4(12)
C11 C6 C7 C16 167.4(6)
C11 C12 C13 C14 130.1(6)
C12 C3 C4 C5 -48.6(8)
C12 C3 C19 C20 -56.8(8)
C12 C13 C14 C1 61.4(7)
C12 C13 C14 C20 -53.0(8)
C13 C14 C20 C19 55.0(8)
C13 C14 C20 C21 -126.7(13)
C13 C14 C20 C21A -121.0(12)
C14 C1 C2 C3 -2.3(8)
C14 C1 C2 C25 -126.3(6)
C14 C1 C24 O3 -47.3(10)
C14 C1 C24 N1 128.5(6)
C14 C20 C21 C22 73.2(19)
C14 C20 C21 C23 -157.5(15)
C14 C20 C21A C22A 68.1(18)
C14 C20 C21A C23A -169.0(14)
C15 C7 C8 C9 73.3(16)
C15 C7 C16 O1 0.3(15)
C15 C7 C16 O2 -143.2(17)
C15 C7 C16 O1A 20.3(16)
C15 C7 C16 O2A 171.9(15)
C15A C7 C8 C9 69.7(14)
C15A C7 C16 O1 -12.8(17)
C15A C7 C16 O2 -156.3(16)
C15A C7 C16 O1A 7.2(16)
C15A C7 C16 O2A 158.8(15)
C16 C7 C8 C9 -169.8(6)
C18 C11 C12 C3 71.8(7)
C18 C11 C12 C13 -55.3(8)
C19 C3 C4 C5 74.8(7)
C19 C3 C12 C11 -77.3(7)
C19 C3 C12 C13 52.2(7)
C19 C20 C21 C22 -108.5(13)
C19 C20 C21 C23 21(2)
C19 C20 C21A C22A -106.7(15)
C19 C20 C21A C23A 16(3)
C21 C20 C21A C22A -127(7)
C21 C20 C21A C23A -4(5)
C21A C20 C21 C22 55(6)
C21A C20 C21 C23 -176(8)
C24 N1 C25 O4 -179.3(7)
C24 N1 C25 C2 2.1(8)
C24 N1 C26 C27 111.4(9)
C24 N1 C26 C35 -61.7(10)
C24 C1 C2 C3 116.6(6)
C24 C1 C2 C25 -7.3(7)
C24 C1 C14 C13 -176.0(6)
C24 C1 C14 C20 -57.8(7)
C25 N1 C24 O3 168.8(7)
C25 N1 C24 C1 -7.1(8)
C25 N1 C26 C27 -60.0(11)
C25 N1 C26 C35 126.9(8)
C25 C2 C3 C4 -58.3(7)
C25 C2 C3 C12 -178.4(5)
C25 C2 C3 C19 65.4(7)
C26 N1 C24 O3 -3.5(12)
C26 N1 C24 C1 -179.4(6)
C26 N1 C25 O4 -7.2(12)
C26 N1 C25 C2 174.2(7)
C26 C27 C28 C29 3.7(15)
C27 C26 C35 C30 1.6(12)
C27 C26 C35 C34 -176.0(8)
C27 C28 C29 C30 -2.4(15)
C28 C29 C30 C31 176.0(9)
C28 C29 C30 C35 0.7(14)
C29 C30 C31 C32 -175.4(9)
C29 C30 C35 C26 -0.3(12)
C29 C30 C35 C34 177.4(8)
C30 C31 C32 C33 -2.4(14)
C31 C30 C35 C26 -175.9(7)
C31 C30 C35 C34 1.8(12)
C31 C32 C33 C34 2.7(13)
C32 C33 C34 C35 -0.8(12)
C33 C34 C35 C26 176.0(8)
C33 C34 C35 C30 -1.5(12)
C35 C26 C27 C28 -3.3(13)
C35 C30 C31 C32 0.2(13)
O1 C16 O1A C17A -67(5)
O2 C16 O1 C17 -29.9(19)
O2 C16 O1A C17A -18(2)
O1A C16 O1 C17 108(6)
O2A C16 O1 C17 9(2)
O2A C16 O1A C17A 27(2)
